data_7003464
loop_
_publ_author_name
'Crispini, Alessandra'
'Ghedini, Mauro'
'De Franco, Irene'
'Aiello, Iolinda'
'La Deda, Massimo'
'Godbert, Nicolas'
'Bellusci, Anna'

_publ_section_title
;
 Synthesis and solid state characterization of hexacoordinated 1 : 1
 ionic gallium(iii) complexes
;
_journal_issue 9
_journal_name_full 'Dalton Transactions'
_journal_page_first 1186
_journal_page_last 1194
_journal_paper_doi 10.1039/b716288j
_journal_year 2008
_chemical_formula_moiety 'C30 H24 Ga N4 O2, F6 P'
_chemical_formula_sum 'C30 H24 F6 Ga N4 O2 P'
_chemical_formula_weight 687.22
_space_group_IT_number 52
_symmetry_cell_setting orthorhombic
_symmetry_space_group_name_Hall '-P 2a 2bc'
_symmetry_space_group_name_H-M 'P n n a'
_atom_sites_solution_hydrogens geom
_atom_sites_solution_primary patterson
_atom_sites_solution_secondary difmap
_audit_creation_method SHELXL-97
_cell_angle_alpha 90.00
_cell_angle_beta 90.00
_cell_angle_gamma 90.00
_cell_formula_units_Z 8
_cell_length_a 16.2510(14)
_cell_length_b 28.641(2)
_cell_length_c 12.4848(11)
_cell_measurement_reflns_used 6720
_cell_measurement_temperature 273(2)
_cell_measurement_theta_max 24.36
_cell_measurement_theta_min 1.42
_cell_volume 5811.0(8)
_computing_cell_refinement 'Bruker SMART'
_computing_data_collection 'Bruker SMART'
_computing_data_reduction 'Bruker SAINT'
_computing_molecular_graphics 'Bruker SHELXTL'
_computing_publication_material 'Bruker SHELXTL'
_computing_structure_refinement 'Bruker SHELXTL'
_computing_structure_solution 'Bruker SHELXTL'
_diffrn_ambient_temperature 298(2)
_diffrn_measured_fraction_theta_full 0.997
_diffrn_measured_fraction_theta_max 0.997
_diffrn_measurement_device_type 'CCD area detector'
_diffrn_measurement_method 'phi and omega scans'
_diffrn_radiation_monochromator graphite
_diffrn_radiation_source 'sealed tube'
_diffrn_radiation_type MoK\a
_diffrn_radiation_wavelength 0.71073
_diffrn_reflns_av_R_equivalents 0.0592
_diffrn_reflns_av_sigmaI/netI 0.0224
_diffrn_reflns_limit_h_max 18
_diffrn_reflns_limit_h_min -18
_diffrn_reflns_limit_k_max 33
_diffrn_reflns_limit_k_min -33
_diffrn_reflns_limit_l_max 14
_diffrn_reflns_limit_l_min -14
_diffrn_reflns_number 90026
_diffrn_reflns_theta_full 24.36
_diffrn_reflns_theta_max 24.36
_diffrn_reflns_theta_min 1.42
_exptl_absorpt_coefficient_mu 1.077
_exptl_absorpt_correction_type sphere
_exptl_absorpt_process_details SADABS
_exptl_crystal_colour yellow
_exptl_crystal_density_diffrn 1.571
_exptl_crystal_density_method 'not measured'
_exptl_crystal_description plate
_exptl_crystal_F_000 2784
_exptl_crystal_size_max 0.26
_exptl_crystal_size_mid 0.22
_exptl_crystal_size_min 0.12
_refine_diff_density_max 0.835
_refine_diff_density_min -0.494
_refine_diff_density_rms 0.100
_refine_ls_extinction_method none
_refine_ls_goodness_of_fit_ref 1.060
_refine_ls_hydrogen_treatment constr
_refine_ls_matrix_type full
_refine_ls_number_parameters 398
_refine_ls_number_reflns 4751
_refine_ls_number_restraints 0
_refine_ls_restrained_S_all 1.060
_refine_ls_R_factor_all 0.0751
_refine_ls_R_factor_gt 0.0552
_refine_ls_shift/su_max 0.000
_refine_ls_shift/su_mean 0.000
_refine_ls_structure_factor_coef Fsqd
_refine_ls_weighting_details 'calc w=1/[\s^2^(Fo^2^)+(0.1208P)^2^+6.7153P] where P=(Fo^2^+2Fc^2^)/3'
_refine_ls_weighting_scheme calc
_refine_ls_wR_factor_gt 0.1657
_refine_ls_wR_factor_ref 0.1930
_reflns_number_gt 3627
_reflns_number_total 4751
_reflns_threshold_expression >2sigma(I)
_cod_data_source_file b716288j.txt
_cod_data_source_block (1b)
_cod_depositor_comments
;
The following automatic conversions were performed:
'_symmetry_cell_setting' value 'Orthorhombic' changed to 'orthorhombic'
according to '/home/saulius/struct/CIF-dictionaries/cif_core.dic'
dictionary named 'cif_core.dic' version 2.4.1 from 2010-06-29.

Automatic conversion script
Id: cif_fix_enum 1527 2010-12-29 10:47:43Z saulius 
;
_cod_original_cell_volume 5811.0(9)
_cod_original_sg_symbol_Hall '-P 2a 2bc '
_cod_original_sg_symbol_H-M ' Pnna '
_cod_database_code 7003464

loop_
_symmetry_equiv_pos_as_xyz
'x, y, z'
'-x+1/2, -y, z'
'-x+1/2, y+1/2, -z+1/2'
'x, -y+1/2, -z+1/2'
'-x, -y, -z'
'x-1/2, y, -z'
'x-1/2, -y-1/2, z-1/2'
'-x, y-1/2, z-1/2'

loop_
_atom_site_label
_atom_site_type_symbol
_atom_site_fract_x
_atom_site_fract_y
_atom_site_fract_z
_atom_site_U_iso_or_equiv
_atom_site_adp_type
_atom_site_occupancy
_atom_site_symmetry_multiplicity
_atom_site_calc_flag
_atom_site_refinement_flags
_atom_site_disorder_assembly
_atom_site_disorder_group
Ga Ga 0.56826(3) 0.107418(16) 0.15567(4) 0.0412(2) Uani 1 1 d . . .
P1 P 0.03355(16) 0.2500 0.2500 0.0748(6) Uani 1 2 d S . .
P2 P 0.2500 0.0000 0.43931(19) 0.0759(6) Uani 1 2 d S . .
F1 F 0.0278(6) 0.2901(2) 0.1665(5) 0.173(3) Uani 1 1 d . . .
F2 F -0.0347(4) 0.22309(19) 0.1841(5) 0.1366(18) Uani 1 1 d . . .
F3 F 0.0968(4) 0.2216(3) 0.1897(8) 0.216(4) Uani 1 1 d . . .
F4 F 0.2602(7) 0.0407(4) 0.3677(8) 0.293(6) Uani 1 1 d . . .
F5 F 0.3416(4) -0.0094(3) 0.4345(10) 0.261(5) Uani 1 1 d . . .
F6 F 0.2640(5) 0.0378(3) 0.5213(7) 0.224(4) Uani 1 1 d . . .
O1 O 0.6795(2) 0.12732(13) 0.1516(3) 0.0588(9) Uani 1 1 d . . .
O2 O 0.4568(2) 0.08856(12) 0.1627(3) 0.0518(8) Uani 1 1 d . . .
N1 N 0.5857(3) 0.11533(14) 0.3246(3) 0.0520(10) Uani 1 1 d . . .
N2 N 0.5150(3) 0.17497(13) 0.1302(3) 0.0490(9) Uani 1 1 d . . .
N3 N 0.5692(2) 0.09162(13) -0.0088(3) 0.0457(9) Uani 1 1 d . . .
N4 N 0.6051(3) 0.03662(13) 0.1554(3) 0.0496(10) Uani 1 1 d . . .
C1 C 0.7091(3) 0.14134(17) 0.2466(5) 0.0630(14) Uani 1 1 d . . .
C2 C 0.7854(4) 0.1620(2) 0.2570(7) 0.088(2) Uani 1 1 d . . .
H2 H 0.8178 0.1681 0.1972 0.105 Uiso 1 1 calc R . .
C3 C 0.8136(5) 0.1740(3) 0.3634(9) 0.110(3) Uani 1 1 d . . .
H3 H 0.8654 0.1874 0.3711 0.132 Uiso 1 1 calc R . .
C4 C 0.7685(6) 0.1666(3) 0.4509(8) 0.110(3) Uani 1 1 d . . .
H4 H 0.7898 0.1746 0.5175 0.132 Uiso 1 1 calc R . .
C5 C 0.6902(4) 0.1470(2) 0.4450(5) 0.0765(18) Uani 1 1 d . . .
C6 C 0.6607(3) 0.13447(16) 0.3389(4) 0.0550(13) Uani 1 1 d . . .
C7 C 0.5367(4) 0.1071(2) 0.4109(4) 0.0668(15) Uani 1 1 d . . .
C8 C 0.5628(5) 0.1197(3) 0.5121(5) 0.084(2) Uani 1 1 d . . .
H8 H 0.5284 0.1145 0.5705 0.101 Uiso 1 1 calc R . .
C9 C 0.6356(6) 0.1390(2) 0.5276(5) 0.087(2) Uani 1 1 d . . .
H9 H 0.6506 0.1475 0.5968 0.105 Uiso 1 1 calc R . .
C10 C 0.4558(5) 0.0840(4) 0.3988(6) 0.116(3) Uani 1 1 d . . .
H10A H 0.4554 0.0554 0.4390 0.174 Uiso 1 1 calc R . .
H10B H 0.4462 0.0772 0.3245 0.174 Uiso 1 1 calc R . .
H10C H 0.4133 0.1043 0.4249 0.174 Uiso 1 1 calc R . .
C11 C 0.4025(3) 0.1243(2) 0.1603(4) 0.0569(13) Uani 1 1 d . . .
C12 C 0.3197(4) 0.1174(3) 0.1761(5) 0.0834(19) Uani 1 1 d . . .
H12 H 0.2991 0.0878 0.1903 0.100 Uiso 1 1 calc R . .
C13 C 0.2658(4) 0.1569(4) 0.1700(6) 0.101(3) Uani 1 1 d . . .
H13 H 0.2095 0.1524 0.1791 0.121 Uiso 1 1 calc R . .
C14 C 0.2941(5) 0.2002(3) 0.1517(6) 0.102(3) Uani 1 1 d . . .
H14 H 0.2574 0.2251 0.1497 0.122 Uiso 1 1 calc R . .
C15 C 0.3772(4) 0.2083(2) 0.1356(5) 0.0769(18) Uani 1 1 d . . .
C16 C 0.4322(3) 0.1699(2) 0.1423(4) 0.0543(13) Uani 1 1 d . . .
C17 C 0.5473(4) 0.21763(17) 0.1091(4) 0.0615(14) Uani 1 1 d . . .
C18 C 0.4948(5) 0.2566(2) 0.1022(5) 0.086(2) Uani 1 1 d . . .
H18 H 0.5172 0.2859 0.0888 0.103 Uiso 1 1 calc R . .
C19 C 0.4140(5) 0.2523(3) 0.1144(6) 0.091(2) Uani 1 1 d . . .
H19 H 0.3808 0.2787 0.1090 0.110 Uiso 1 1 calc R . .
C20 C 0.6365(5) 0.2243(2) 0.0914(6) 0.095(2) Uani 1 1 d . . .
H20A H 0.6455 0.2361 0.0204 0.142 Uiso 1 1 calc R . .
H20B H 0.6643 0.1949 0.0994 0.142 Uiso 1 1 calc R . .
H20C H 0.6576 0.2461 0.1429 0.142 Uiso 1 1 calc R . .
C21 C 0.5459(4) 0.12109(19) -0.0873(4) 0.0606(13) Uani 1 1 d . . .
H21 H 0.5318 0.1516 -0.0698 0.073 Uiso 1 1 calc R . .
C22 C 0.5425(5) 0.1073(2) -0.1915(5) 0.0747(17) Uani 1 1 d . . .
H22 H 0.5260 0.1280 -0.2446 0.090 Uiso 1 1 calc R . .
C23 C 0.5638(4) 0.0624(2) -0.2168(5) 0.083(2) Uani 1 1 d . . .
H23 H 0.5629 0.0529 -0.2880 0.100 Uiso 1 1 calc R . .
C24 C 0.5861(4) 0.0318(2) -0.1405(4) 0.0675(15) Uani 1 1 d . . .
H24 H 0.5996 0.0012 -0.1581 0.081 Uiso 1 1 calc R . .
C25 C 0.5886(3) 0.04703(16) -0.0331(4) 0.0508(11) Uani 1 1 d . . .
C26 C 0.6115(3) 0.01727(15) 0.0569(4) 0.0478(11) Uani 1 1 d . . .
C27 C 0.6387(4) -0.02819(18) 0.0444(5) 0.0695(15) Uani 1 1 d . . .
H27 H 0.6417 -0.0416 -0.0234 0.083 Uiso 1 1 calc R . .
C28 C 0.6615(4) -0.0532(2) 0.1336(6) 0.084(2) Uani 1 1 d . . .
H28 H 0.6814 -0.0835 0.1265 0.101 Uiso 1 1 calc R . .
C29 C 0.6547(4) -0.03331(19) 0.2337(6) 0.0805(19) Uani 1 1 d . . .
H29 H 0.6689 -0.0500 0.2948 0.097 Uiso 1 1 calc R . .
C30 C 0.6263(3) 0.01213(17) 0.2414(5) 0.0626(14) Uani 1 1 d . . .
H30 H 0.6219 0.0259 0.3086 0.075 Uiso 1 1 calc R . .

loop_
_atom_site_aniso_label
_atom_site_aniso_U_11
_atom_site_aniso_U_22
_atom_site_aniso_U_33
_atom_site_aniso_U_23
_atom_site_aniso_U_13
_atom_site_aniso_U_12
Ga 0.0457(3) 0.0352(3) 0.0426(3) -0.00436(19) 0.0015(2) -0.00204(19)
P1 0.0862(15) 0.0583(13) 0.0799(15) -0.0098(11) 0.000 0.000
P2 0.0896(17) 0.0714(14) 0.0667(14) 0.000 0.000 -0.0154(12)
F1 0.293(9) 0.098(4) 0.129(5) 0.024(3) 0.036(5) -0.027(5)
F2 0.149(4) 0.124(4) 0.136(4) -0.033(3) -0.037(3) -0.018(3)
F3 0.109(4) 0.166(6) 0.374(11) -0.102(6) 0.085(5) 0.012(4)
F4 0.290(11) 0.332(12) 0.256(10) 0.216(9) -0.042(8) -0.117(10)
F5 0.115(5) 0.150(6) 0.518(17) -0.082(8) 0.086(7) -0.022(4)
F6 0.240(8) 0.181(6) 0.251(9) -0.114(6) -0.073(7) 0.042(6)
O1 0.0487(19) 0.051(2) 0.077(2) -0.0147(17) 0.0120(17) -0.0040(16)
O2 0.0511(18) 0.0465(19) 0.058(2) -0.0066(15) 0.0047(14) -0.0049(16)
N1 0.062(3) 0.041(2) 0.053(2) -0.0064(18) -0.0057(19) -0.0001(19)
N2 0.065(3) 0.042(2) 0.040(2) -0.0047(16) 0.0022(18) 0.0056(19)
N3 0.056(2) 0.0377(19) 0.044(2) -0.0092(17) 0.0066(17) -0.0031(16)
N4 0.052(2) 0.040(2) 0.057(2) -0.0055(18) -0.0110(18) 0.0026(18)
C1 0.049(3) 0.043(3) 0.097(4) -0.022(3) -0.020(3) 0.000(2)
C2 0.059(3) 0.070(4) 0.134(6) -0.026(4) 0.005(4) -0.009(3)
C3 0.060(4) 0.105(6) 0.166(9) -0.053(6) -0.035(5) -0.016(4)
C4 0.098(6) 0.114(6) 0.118(7) -0.038(5) -0.049(5) -0.002(5)
C5 0.087(4) 0.056(3) 0.087(4) -0.019(3) -0.034(4) 0.004(3)
C6 0.064(3) 0.036(3) 0.065(3) -0.012(2) -0.007(3) 0.009(2)
C7 0.093(4) 0.067(4) 0.041(3) 0.002(2) 0.002(3) 0.002(3)
C8 0.118(6) 0.085(4) 0.048(3) 0.000(3) -0.006(3) 0.000(4)
C9 0.134(6) 0.076(4) 0.051(3) -0.007(3) -0.019(4) 0.016(4)
C10 0.117(6) 0.167(8) 0.063(4) 0.003(5) 0.026(4) -0.055(6)
C11 0.048(3) 0.074(4) 0.049(3) -0.018(2) -0.003(2) 0.004(3)
C12 0.053(3) 0.111(5) 0.086(4) -0.027(4) 0.003(3) -0.004(3)
C13 0.051(4) 0.147(8) 0.105(6) -0.040(5) -0.006(3) 0.022(5)
C14 0.069(5) 0.113(7) 0.123(7) -0.018(5) -0.017(4) 0.041(5)
C15 0.082(4) 0.083(5) 0.066(4) -0.008(3) -0.008(3) 0.031(3)
C16 0.062(3) 0.058(3) 0.043(3) -0.008(2) -0.005(2) 0.011(2)
C17 0.097(4) 0.040(3) 0.048(3) 0.000(2) 0.004(3) 0.007(3)
C18 0.139(7) 0.048(3) 0.070(4) 0.007(3) 0.010(4) 0.017(4)
C19 0.120(6) 0.068(5) 0.087(5) 0.011(4) -0.011(5) 0.035(4)
C20 0.116(6) 0.053(4) 0.116(6) 0.008(4) 0.019(5) -0.022(3)
C21 0.090(4) 0.047(3) 0.044(3) 0.000(2) 0.004(3) -0.001(3)
C22 0.118(5) 0.061(4) 0.045(3) 0.002(3) 0.006(3) -0.003(3)
C23 0.136(6) 0.066(4) 0.047(3) -0.013(3) 0.013(3) 0.001(4)
C24 0.092(4) 0.052(3) 0.058(3) -0.019(3) 0.001(3) 0.005(3)
C25 0.053(3) 0.044(3) 0.056(3) -0.014(2) 0.003(2) -0.003(2)
C26 0.045(2) 0.042(2) 0.057(3) -0.012(2) -0.006(2) 0.002(2)
C27 0.074(3) 0.052(3) 0.083(4) -0.018(3) -0.016(3) 0.016(3)
C28 0.095(5) 0.049(3) 0.109(5) -0.012(3) -0.032(4) 0.022(3)
C29 0.098(4) 0.050(3) 0.094(5) 0.003(3) -0.047(4) 0.010(3)
C30 0.071(3) 0.050(3) 0.067(3) 0.000(3) -0.021(3) 0.002(2)

loop_
_atom_type_symbol
_atom_type_description
_atom_type_scat_dispersion_real
_atom_type_scat_dispersion_imag
_atom_type_scat_source
C C 0.0033 0.0016 'International Tables Vol C Tables 4.2.6.8 and 6.1.1.4'
H H 0.0000 0.0000 'International Tables Vol C Tables 4.2.6.8 and 6.1.1.4'
N N 0.0061 0.0033 'International Tables Vol C Tables 4.2.6.8 and 6.1.1.4'
O O 0.0106 0.0060 'International Tables Vol C Tables 4.2.6.8 and 6.1.1.4'
F F 0.0171 0.0103 'International Tables Vol C Tables 4.2.6.8 and 6.1.1.4'
P P 0.1023 0.0942 'International Tables Vol C Tables 4.2.6.8 and 6.1.1.4'
Ga Ga 0.2307 1.6083 'International Tables Vol C Tables 4.2.6.8 and 6.1.1.4'

loop_
_geom_angle_atom_site_label_1
_geom_angle_atom_site_label_2
_geom_angle_atom_site_label_3
_geom_angle
_geom_angle_site_symmetry_1
_geom_angle_site_symmetry_3
_geom_angle_publ_flag
O2 Ga O1 178.55(14) . . ?
O2 Ga N3 89.48(14) . . ?
O1 Ga N3 91.82(14) . . ?
O2 Ga N4 89.86(15) . . ?
O1 Ga N4 91.05(16) . . ?
N3 Ga N4 77.89(15) . . ?
O2 Ga N1 96.39(16) . . ?
O1 Ga N1 82.43(16) . . ?
N3 Ga N1 169.81(16) . . ?
N4 Ga N1 93.74(15) . . ?
O2 Ga N2 82.98(15) . . ?
O1 Ga N2 96.30(16) . . ?
N3 Ga N2 92.98(14) . . ?
N4 Ga N2 168.49(15) . . ?
N1 Ga N2 95.99(14) . . ?
F3 P1 F3 94.3(6) 4 . ?
F3 P1 F1 88.7(5) 4 . ?
F3 P1 F1 96.0(5) . . ?
F3 P1 F1 96.0(5) 4 4 ?
F3 P1 F1 88.7(5) . 4 ?
F1 P1 F1 173.1(7) . 4 ?
F3 P1 F2 176.6(4) 4 . ?
F3 P1 F2 87.5(4) . . ?
F1 P1 F2 88.2(4) . . ?
F1 P1 F2 86.9(4) 4 . ?
F3 P1 F2 87.5(4) 4 4 ?
F3 P1 F2 176.6(4) . 4 ?
F1 P1 F2 86.9(4) . 4 ?
F1 P1 F2 88.2(4) 4 4 ?
F2 P1 F2 90.9(5) . 4 ?
F4 P2 F4 105.5(10) . 2 ?
F4 P2 F6 80.1(6) . . ?
F4 P2 F6 173.7(7) 2 . ?
F4 P2 F6 173.7(7) . 2 ?
F4 P2 F6 80.1(6) 2 2 ?
F6 P2 F6 94.3(8) . 2 ?
F4 P2 F5 90.3(6) . . ?
F4 P2 F5 86.9(6) 2 . ?
F6 P2 F5 90.4(5) . . ?
F6 P2 F5 92.7(5) 2 . ?
F4 P2 F5 86.9(6) . 2 ?
F4 P2 F5 90.3(6) 2 2 ?
F6 P2 F5 92.7(5) . 2 ?
F6 P2 F5 90.4(5) 2 2 ?
F5 P2 F5 175.5(10) . 2 ?
C1 O1 Ga 114.1(3) . . ?
C11 O2 Ga 114.1(4) . . ?
C6 N1 C7 119.7(5) . . ?
C6 N1 Ga 107.1(3) . . ?
C7 N1 Ga 133.2(4) . . ?
C17 N2 C16 120.0(4) . . ?
C17 N2 Ga 133.3(4) . . ?
C16 N2 Ga 106.7(3) . . ?
C21 N3 C25 119.6(4) . . ?
C21 N3 Ga 125.0(3) . . ?
C25 N3 Ga 115.2(3) . . ?
C30 N4 C26 119.9(4) . . ?
C30 N4 Ga 125.4(3) . . ?
C26 N4 Ga 114.6(3) . . ?
O1 C1 C2 122.3(6) . . ?
O1 C1 C6 118.8(4) . . ?
C2 C1 C6 118.9(6) . . ?
C1 C2 C3 118.2(7) . . ?
C4 C3 C2 122.7(7) . . ?
C3 C4 C5 121.6(7) . . ?
C9 C5 C4 127.9(7) . . ?
C9 C5 C6 115.3(6) . . ?
C4 C5 C6 116.7(7) . . ?
N1 C6 C1 116.9(4) . . ?
N1 C6 C5 121.3(5) . . ?
C1 C6 C5 121.8(5) . . ?
N1 C7 C8 119.9(6) . . ?
N1 C7 C10 121.2(5) . . ?
C8 C7 C10 118.9(6) . . ?
C9 C8 C7 121.3(7) . . ?
C8 C9 C5 122.4(6) . . ?
O2 C11 C12 121.9(6) . . ?
O2 C11 C16 118.8(5) . . ?
C12 C11 C16 119.3(6) . . ?
C11 C12 C13 118.7(7) . . ?
C14 C13 C12 121.9(7) . . ?
C13 C14 C15 120.9(7) . . ?
C14 C15 C16 118.4(7) . . ?
C14 C15 C19 125.9(7) . . ?
C16 C15 C19 115.7(6) . . ?
N2 C16 C11 117.0(5) . . ?
N2 C16 C15 122.3(6) . . ?
C11 C16 C15 120.8(5) . . ?
N2 C17 C18 119.4(6) . . ?
N2 C17 C20 121.7(5) . . ?
C18 C17 C20 118.9(6) . . ?
C19 C18 C17 121.3(6) . . ?
C18 C19 C15 121.3(6) . . ?
N3 C21 C22 121.6(5) . . ?
C21 C22 C23 118.9(6) . . ?
C24 C23 C22 121.1(6) . . ?
C23 C24 C25 118.7(5) . . ?
N3 C25 C24 120.0(5) . . ?
N3 C25 C26 116.0(4) . . ?
C24 C25 C26 124.0(4) . . ?
N4 C26 C27 120.8(5) . . ?
N4 C26 C25 116.2(4) . . ?
C27 C26 C25 123.0(5) . . ?
C28 C27 C26 119.0(5) . . ?
C27 C28 C29 119.8(5) . . ?
C28 C29 C30 118.6(5) . . ?
N4 C30 C29 121.8(5) . . ?

loop_
_geom_bond_atom_site_label_1
_geom_bond_atom_site_label_2
_geom_bond_distance
_geom_bond_site_symmetry_2
_geom_bond_publ_flag
Ga O2 1.893(3) . ?
Ga O1 1.896(3) . ?
Ga N3 2.102(4) . ?
Ga N4 2.114(4) . ?
Ga N1 2.140(4) . ?
Ga N2 2.143(4) . ?
P1 F3 1.511(6) 4 ?
P1 F3 1.511(5) . ?
P1 F1 1.553(5) . ?
P1 F1 1.553(5) 4 ?
P1 F2 1.582(5) . ?
P1 F2 1.582(5) 4 ?
P2 F4 1.478(7) . ?
P2 F4 1.478(7) 2 ?
P2 F6 1.507(6) . ?
P2 F6 1.507(6) 2 ?
P2 F5 1.514(7) . ?
P2 F5 1.514(7) 2 ?
O1 C1 1.341(6) . ?
O2 C11 1.351(7) . ?
N1 C6 1.348(7) . ?
N1 C7 1.361(7) . ?
N2 C17 1.356(6) . ?
N2 C16 1.361(6) . ?
N3 C21 1.347(7) . ?
N3 C25 1.350(6) . ?
N4 C30 1.327(6) . ?
N4 C26 1.353(6) . ?
C1 C2 1.382(7) . ?
C1 C6 1.408(8) . ?
C2 C3 1.447(11) . ?
C3 C4 1.333(11) . ?
C4 C5 1.391(10) . ?
C5 C9 1.381(10) . ?
C5 C6 1.454(7) . ?
C7 C8 1.382(9) . ?
C7 C10 1.479(10) . ?
C8 C9 1.320(10) . ?
C11 C12 1.374(8) . ?
C11 C16 1.412(8) . ?
C12 C13 1.432(10) . ?
C13 C14 1.343(12) . ?
C14 C15 1.385(11) . ?
C15 C16 1.419(8) . ?
C15 C19 1.420(10) . ?
C17 C18 1.407(8) . ?
C17 C20 1.478(9) . ?
C18 C19 1.328(10) . ?
C21 C22 1.361(8) . ?
C22 C23 1.369(8) . ?
C23 C24 1.344(8) . ?
C24 C25 1.410(7) . ?
C25 C26 1.459(7) . ?
C26 C27 1.384(7) . ?
C27 C28 1.376(8) . ?
C28 C29 1.378(9) . ?
C29 C30 1.384(8) . ?

loop_
_geom_torsion_atom_site_label_1
_geom_torsion_atom_site_label_2
_geom_torsion_atom_site_label_3
_geom_torsion_atom_site_label_4
_geom_torsion
_geom_torsion_site_symmetry_1
_geom_torsion_site_symmetry_2
_geom_torsion_site_symmetry_3
_geom_torsion_site_symmetry_4
_geom_torsion_publ_flag
O2 Ga O1 C1 27(7) . . . . ?
N3 Ga O1 C1 -179.2(3) . . . . ?
N4 Ga O1 C1 -101.3(3) . . . . ?
N1 Ga O1 C1 -7.7(3) . . . . ?
N2 Ga O1 C1 87.6(3) . . . . ?
O1 Ga O2 C11 54(7) . . . . ?
N3 Ga O2 C11 -99.4(3) . . . . ?
N4 Ga O2 C11 -177.3(3) . . . . ?
N1 Ga O2 C11 88.9(3) . . . . ?
N2 Ga O2 C11 -6.4(3) . . . . ?
O2 Ga N1 C6 -172.8(3) . . . . ?
O1 Ga N1 C6 6.4(3) . . . . ?
N3 Ga N1 C6 62.4(9) . . . . ?
N4 Ga N1 C6 96.9(3) . . . . ?
N2 Ga N1 C6 -89.2(3) . . . . ?
O2 Ga N1 C7 3.8(5) . . . . ?
O1 Ga N1 C7 -177.1(5) . . . . ?
N3 Ga N1 C7 -121.1(9) . . . . ?
N4 Ga N1 C7 -86.5(5) . . . . ?
N2 Ga N1 C7 87.3(5) . . . . ?
O2 Ga N2 C17 -176.4(5) . . . . ?
O1 Ga N2 C17 4.8(5) . . . . ?
N3 Ga N2 C17 -87.3(4) . . . . ?
N4 Ga N2 C17 -124.5(8) . . . . ?
N1 Ga N2 C17 87.8(5) . . . . ?
O2 Ga N2 C16 5.6(3) . . . . ?
O1 Ga N2 C16 -173.2(3) . . . . ?
N3 Ga N2 C16 94.7(3) . . . . ?
N4 Ga N2 C16 57.5(9) . . . . ?
N1 Ga N2 C16 -90.2(3) . . . . ?
O2 Ga N3 C21 86.5(4) . . . . ?
O1 Ga N3 C21 -92.9(4) . . . . ?
N4 Ga N3 C21 176.4(4) . . . . ?
N1 Ga N3 C21 -148.2(8) . . . . ?
N2 Ga N3 C21 3.5(4) . . . . ?
O2 Ga N3 C25 -88.0(3) . . . . ?
O1 Ga N3 C25 92.7(3) . . . . ?
N4 Ga N3 C25 2.0(3) . . . . ?
N1 Ga N3 C25 37.3(10) . . . . ?
N2 Ga N3 C25 -170.9(3) . . . . ?
O2 Ga N4 C30 -94.3(4) . . . . ?
O1 Ga N4 C30 84.6(4) . . . . ?
N3 Ga N4 C30 176.2(4) . . . . ?
N1 Ga N4 C30 2.1(4) . . . . ?
N2 Ga N4 C30 -145.7(7) . . . . ?
O2 Ga N4 C26 90.0(3) . . . . ?
O1 Ga N4 C26 -91.1(3) . . . . ?
N3 Ga N4 C26 0.5(3) . . . . ?
N1 Ga N4 C26 -173.6(3) . . . . ?
N2 Ga N4 C26 38.6(10) . . . . ?
Ga O1 C1 C2 -172.3(4) . . . . ?
Ga O1 C1 C6 8.0(6) . . . . ?
O1 C1 C2 C3 -177.2(6) . . . . ?
C6 C1 C2 C3 2.5(9) . . . . ?
C1 C2 C3 C4 -1.2(12) . . . . ?
C2 C3 C4 C5 -0.6(14) . . . . ?
C3 C4 C5 C9 -177.3(8) . . . . ?
C3 C4 C5 C6 0.9(11) . . . . ?
C7 N1 C6 C1 178.9(5) . . . . ?
Ga N1 C6 C1 -4.0(5) . . . . ?
C7 N1 C6 C5 -0.6(7) . . . . ?
Ga N1 C6 C5 176.5(4) . . . . ?
O1 C1 C6 N1 -2.1(7) . . . . ?
C2 C1 C6 N1 178.2(5) . . . . ?
O1 C1 C6 C5 177.4(4) . . . . ?
C2 C1 C6 C5 -2.3(8) . . . . ?
C9 C5 C6 N1 -1.5(8) . . . . ?
C4 C5 C6 N1 -180.0(6) . . . . ?
C9 C5 C6 C1 179.0(5) . . . . ?
C4 C5 C6 C1 0.5(8) . . . . ?
C6 N1 C7 C8 2.1(8) . . . . ?
Ga N1 C7 C8 -174.1(5) . . . . ?
C6 N1 C7 C10 -176.9(6) . . . . ?
Ga N1 C7 C10 6.9(9) . . . . ?
N1 C7 C8 C9 -1.3(10) . . . . ?
C10 C7 C8 C9 177.7(7) . . . . ?
C7 C8 C9 C5 -1.0(11) . . . . ?
C4 C5 C9 C8 -179.4(7) . . . . ?
C6 C5 C9 C8 2.4(9) . . . . ?
Ga O2 C11 C12 -173.0(4) . . . . ?
Ga O2 C11 C16 6.3(5) . . . . ?
O2 C11 C12 C13 -178.7(5) . . . . ?
C16 C11 C12 C13 2.1(8) . . . . ?
C11 C12 C13 C14 -1.4(11) . . . . ?
C12 C13 C14 C15 1.3(12) . . . . ?
C13 C14 C15 C16 -1.9(11) . . . . ?
C13 C14 C15 C19 179.3(7) . . . . ?
C17 N2 C16 C11 177.8(4) . . . . ?
Ga N2 C16 C11 -3.8(5) . . . . ?
C17 N2 C16 C15 -1.2(7) . . . . ?
Ga N2 C16 C15 177.2(4) . . . . ?
O2 C11 C16 N2 -1.1(6) . . . . ?
C12 C11 C16 N2 178.2(5) . . . . ?
O2 C11 C16 C15 177.9(4) . . . . ?
C12 C11 C16 C15 -2.8(7) . . . . ?
C14 C15 C16 N2 -178.4(5) . . . . ?
C19 C15 C16 N2 0.5(8) . . . . ?
C14 C15 C16 C11 2.7(8) . . . . ?
C19 C15 C16 C11 -178.4(5) . . . . ?
C16 N2 C17 C18 1.3(7) . . . . ?
Ga N2 C17 C18 -176.5(4) . . . . ?
C16 N2 C17 C20 -177.7(5) . . . . ?
Ga N2 C17 C20 4.5(8) . . . . ?
N2 C17 C18 C19 -1.0(10) . . . . ?
C20 C17 C18 C19 178.1(7) . . . . ?
C17 C18 C19 C15 0.4(11) . . . . ?
C14 C15 C19 C18 178.7(7) . . . . ?
C16 C15 C19 C18 -0.2(10) . . . . ?
C25 N3 C21 C22 -0.9(8) . . . . ?
Ga N3 C21 C22 -175.2(4) . . . . ?
N3 C21 C22 C23 -0.4(10) . . . . ?
C21 C22 C23 C24 1.5(11) . . . . ?
C22 C23 C24 C25 -1.1(10) . . . . ?
C21 N3 C25 C24 1.3(7) . . . . ?
Ga N3 C25 C24 176.1(4) . . . . ?
C21 N3 C25 C26 -178.8(4) . . . . ?
Ga N3 C25 C26 -4.0(5) . . . . ?
C23 C24 C25 N3 -0.3(9) . . . . ?
C23 C24 C25 C26 179.8(5) . . . . ?
C30 N4 C26 C27 1.0(7) . . . . ?
Ga N4 C26 C27 176.9(4) . . . . ?
C30 N4 C26 C25 -178.7(4) . . . . ?
Ga N4 C26 C25 -2.7(5) . . . . ?
N3 C25 C26 N4 4.5(6) . . . . ?
C24 C25 C26 N4 -175.6(5) . . . . ?
N3 C25 C26 C27 -175.1(5) . . . . ?
C24 C25 C26 C27 4.8(8) . . . . ?
N4 C26 C27 C28 -1.7(8) . . . . ?
C25 C26 C27 C28 178.0(5) . . . . ?
C26 C27 C28 C29 1.8(10) . . . . ?
C27 C28 C29 C30 -1.2(10) . . . . ?
C26 N4 C30 C29 -0.4(8) . . . . ?
Ga N4 C30 C29 -175.9(4) . . . . ?
C28 C29 C30 N4 0.5(9) . . . . ?
